data_1571158
loop_
_publ_author_name
'Biswas, Soumen'
'Hughes, William B.'
'De Angelis, Luca'
'Haug, Graham C.'
'Trevino, Ramon'
'Fremin, Seth O.'
'Arman, Hadi D.'
'Larionov, Oleg V.'
'Doyle, Michael P.'

_publ_section_title
;
 The &#x201C;cesium effect&#x201D; magnified: exceptional chemoselectivity
 in cesium ion mediated nucleophilic reactions
;
_journal_issue 14
_journal_name_full 'Chemical Science'
_journal_page_first 5277
_journal_page_last 5283
_journal_paper_doi 10.1039/D4SC00316K
_journal_volume 15
_journal_year 2024
_chemical_formula_moiety 'C29 H26 N2 O5'
_chemical_formula_sum 'C29 H26 N2 O5'
_chemical_formula_weight 482.52
_space_group_crystal_system monoclinic
_space_group_IT_number 14
_space_group_name_Hall '-P 2ybc'
_space_group_name_H-M_alt 'P 1 21/c 1'
_atom_sites_solution_hydrogens mixed
_atom_sites_solution_primary dual
_audit_creation_date 2024-01-04
_audit_creation_method
;
Olex2 1.5
(compiled 2023.08.24 svn.re1ec1418 for OlexSys, GUI svn.r6817)
;
_audit_update_record
;
2024-01-05 deposited with the CCDC.	2024-03-06 downloaded from the CCDC.
;
_cell_angle_alpha 90
_cell_angle_beta 109.0934(12)
_cell_angle_gamma 90
_cell_formula_units_Z 4
_cell_length_a 13.83436(15)
_cell_length_b 11.10289(10)
_cell_length_c 20.5729(2)
_cell_measurement_reflns_used 18475
_cell_measurement_temperature 100.01(10)
_cell_measurement_theta_max 76.1120
_cell_measurement_theta_min 4.5320
_cell_volume 2986.18(6)
_computing_cell_refinement 'CrysAlisPro 1.171.42.79a (Rigaku OD, 2022)'
_computing_data_collection 'CrysAlisPro 1.171.42.79a (Rigaku OD, 2022)'
_computing_data_reduction 'CrysAlisPro 1.171.42.79a (Rigaku OD, 2022)'
_computing_molecular_graphics 'Olex2 1.5 (Dolomanov et al., 2009)'
_computing_publication_material 'Olex2 1.5 (Dolomanov et al., 2009)'
_computing_structure_refinement 'SHELXL 2018/3 (Sheldrick, 2015)'
_computing_structure_solution 'SHELXT  (Sheldrick, 2015)'
_diffrn_ambient_environment N~2~
_diffrn_ambient_temperature 100.01(10)
_diffrn_detector 'Hybrid Pixel Array Detector'
_diffrn_detector_area_resol_mean 10.0000
_diffrn_detector_type HyPix
_diffrn_measured_fraction_theta_full 0.999
_diffrn_measured_fraction_theta_max 0.955
_diffrn_measurement_details
;
List of Runs (angles in degrees, time in seconds):

  # Type    Start    End  Width  t~exp~   \w     \q     \k     \f   Frames
#--------------------------------------------------------------------------
  1  \w     91.00 178.00   0.50    0.30    --  106.40  34.00 -50.00  174
  2  \w     31.00  95.00   0.50    0.08    --   46.79  53.00  40.47  128
  3  \w     32.00 121.00   0.50    0.08    --   46.79  34.00 -50.00  178
  4  \w     34.00  71.00   0.50    0.30    --  106.40 -61.00-180.00   74
  5  \w     34.00  71.00   0.50    0.30    --  106.40 -61.00-150.00   74
  6  \w     34.00  71.00   0.50    0.30    --  106.40 -61.00-120.00   74
  7  \w     34.00 101.00   0.50    0.30    --  106.40 -77.00   0.00  134
  8  \w     34.00  71.00   0.50    0.30    --  106.40 -61.00  90.00   74
  9  \w     34.00  71.00   0.50    0.30    --  106.40 -61.00 150.00   74
 10  \w    -27.00  40.00   0.50    0.08    --   46.79 -34.00 151.00  134
 11  \w     34.00  71.00   0.50    0.30    --  106.40 -61.00   0.00   74
 12  \w     36.00 105.00   0.50    0.30    --  106.40 -98.00 -35.52  138
 13  \w    -30.00  29.00   0.50    0.08    --  -46.79  19.00  90.00  118
 14  \w    -40.00  28.00   0.50    0.08    --  -46.79  34.00 -50.00  136
 15  \w     34.00 105.00   0.50    0.30    --  106.40 -94.00-180.00  142
 16  \w    -71.00 -19.00   0.50    0.30    --  -91.75  61.00 120.00  104
 17  \w    -51.00 -19.00   0.50    0.30    --  -91.75  45.00 150.00   64
 18  \w    -51.00 -19.00   0.50    0.30    --  -91.75  45.00 120.00   64
 19  \w    -51.00 -19.00   0.50    0.30    --  -91.75  45.00  90.00   64
 20  \w    -51.00 -19.00   0.50    0.30    --  -91.75  45.00  30.00   64
 21  \w   -166.00 -76.00   0.50    0.30    --  -91.75 -34.00 151.00  180
 22  \w   -164.00-101.00   0.50    0.30    --  -91.75 -77.00  90.00  126
 23  \w   -121.00 -32.00   0.50    0.08    --  -46.79 -34.00 151.00  178
 24  \w   -164.00-100.00   0.50    0.30    --  -91.75 -94.00 -90.00  128
 25  \w    -85.00 -13.00   0.50    0.08    --  -46.79 125.00-180.00  144
;
_diffrn_measurement_device 'four-circle diffractometer'
_diffrn_measurement_device_type 'XtaLAB Synergy, Dualflex, HyPix'
_diffrn_measurement_method '\w scans'
_diffrn_orient_matrix_type 'CrysAlisPro convention (1999,Acta A55,543-557)'
_diffrn_orient_matrix_UB_11 0.0327711000
_diffrn_orient_matrix_UB_12 0.0383444000
_diffrn_orient_matrix_UB_13 0.0760993000
_diffrn_orient_matrix_UB_21 0.1023703000
_diffrn_orient_matrix_UB_22 0.0467322000
_diffrn_orient_matrix_UB_23 -0.0046956000
_diffrn_orient_matrix_UB_31 -0.0482962000
_diffrn_orient_matrix_UB_32 0.1248965000
_diffrn_orient_matrix_UB_33 -0.0216141000
_diffrn_radiation_monochromator mirror
_diffrn_radiation_probe x-ray
_diffrn_radiation_type 'Cu K\a'
_diffrn_radiation_wavelength 1.54184
_diffrn_reflns_av_R_equivalents 0.0315
_diffrn_reflns_av_unetI/netI 0.0218
_diffrn_reflns_Laue_measured_fraction_full 0.999
_diffrn_reflns_Laue_measured_fraction_max 0.955
_diffrn_reflns_limit_h_max 17
_diffrn_reflns_limit_h_min -17
_diffrn_reflns_limit_k_max 13
_diffrn_reflns_limit_k_min -11
_diffrn_reflns_limit_l_max 24
_diffrn_reflns_limit_l_min -25
_diffrn_reflns_number 29230
_diffrn_reflns_point_group_measured_fraction_full 0.999
_diffrn_reflns_point_group_measured_fraction_max 0.955
_diffrn_reflns_theta_full 67.684
_diffrn_reflns_theta_max 76.375
_diffrn_reflns_theta_min 3.381
_diffrn_source 'micro-focus sealed X-ray tube'
_diffrn_source_type 'PhotonJet (Cu) X-ray Source'
_exptl_absorpt_coefficient_mu 0.601
_exptl_absorpt_correction_T_max 1.000
_exptl_absorpt_correction_T_min 0.487
_exptl_absorpt_correction_type gaussian
_exptl_absorpt_process_details
;
CrysAlisPro 1.171.42.79a (Rigaku Oxford Diffraction, 2022)
Numerical absorption correction based on gaussian integration over
a multifaceted crystal model
Empirical absorption correction using spherical harmonics,
implemented in SCALE3 ABSPACK scaling algorithm.
;
_exptl_crystal_colour 'clear colourless'
_exptl_crystal_colour_lustre clear
_exptl_crystal_colour_primary colourless
_exptl_crystal_density_diffrn 1.073
_exptl_crystal_description plate
_exptl_crystal_F_000 1016
_exptl_crystal_size_max 0.237
_exptl_crystal_size_mid 0.171
_exptl_crystal_size_min 0.1
_refine_diff_density_max 0.204
_refine_diff_density_min -0.337
_refine_diff_density_rms 0.048
_refine_ls_extinction_method none
_refine_ls_goodness_of_fit_ref 1.011
_refine_ls_hydrogen_treatment mixed
_refine_ls_matrix_type full
_refine_ls_number_parameters 359
_refine_ls_number_reflns 5981
_refine_ls_number_restraints 0
_refine_ls_restrained_S_all 1.011
_refine_ls_R_factor_all 0.0475
_refine_ls_R_factor_gt 0.0438
_refine_ls_shift/su_max 0.001
_refine_ls_shift/su_mean 0.000
_refine_ls_structure_factor_coef Fsqd
_refine_ls_weighting_details 'w=1/[\s^2^(Fo^2^)+(0.0679P)^2^+1.1647P] where P=(Fo^2^+2Fc^2^)/3'
_refine_ls_weighting_scheme calc
_refine_ls_wR_factor_gt 0.1209
_refine_ls_wR_factor_ref 0.1244
_reflns_Friedel_coverage 0.000
_reflns_number_gt 5335
_reflns_number_total 5981
_reflns_threshold_expression 'I > 2\s(I)'
_cod_data_source_file d4sc00316k3.cif
_cod_data_source_block hpd750_try2_auto
_cod_depositor_comments 'Adding full bibliography for 1571157--1571159.cif.'
_cod_original_cell_volume 2986.19(6)
_cod_database_code 1571158
_shelx_shelxl_version_number 2018/3
_chemical_oxdiff_formula 'C H N O'
_chemical_oxdiff_usercomment 'Soumen Mystery'
_shelx_space_group_comment
;
The symmetry employed for this shelxl refinement is uniquely defined
by the following loop, which should always be used as a source of
symmetry information in preference to the above space-group names.
They are only intended as comments.
;
_shelx_estimated_absorpt_t_max 0.942
_shelx_estimated_absorpt_t_min 0.871
_olex2_refinement_description
;
1. Fixed Uiso
 At 1.2 times of:
  All C(H) groups, {H28C,H28D,H1} of C28B, All C(H,H) groups
 At 1.5 times of:
  {H20A,H20B,H20C} of C20, {H8A,H8B,H8C} of C8, {H29A,H29B,H29C} of C29A,
  {H29D,H29E,H29F} of C29B
2. Others
 Fixed Sof: O5A(0.75) C28A(0.75) H28A(0.75) H28B(0.75) C29A(0.75) H29A(0.75)
 H29B(0.75) H29C(0.75) C29B(0.25) H29D(0.25) H29E(0.25) H29F(0.25) O5B(0.25)
 C28B(0.25) H28C(0.25) H28D(0.25)
3.a Secondary CH2 refined with riding coordinates:
 C7(H7A,H7B), C28A(H28A,H28B), C28B(H28C,H28D)
3.b Aromatic/amide H refined with riding coordinates:
 C3(H3), C10(H10), C14(H14), C11(H11), C17(H17), C12(H12), C22(H22), C13(H13),
 C26(H26), C23(H23), C24(H24), C25(H25)
3.c Idealised Me refined as rotating group:
 C20(H20A,H20B,H20C), C8(H8A,H8B,H8C), C29A(H29A,H29B,H29C), C29B(H29D,H29E,
 H29F)
;
_smtbx_masks_void_probe_radius 1.2
_smtbx_masks_void_truncation_radius 1.2
_olex2_exptl_crystal_mounting_method 'nylon loop'
_olex2_submission_special_instructions 'No special instructions were received'
_oxdiff_exptl_absorpt_empirical_details
;
Empirical correction (ABSPACK) includes:
- Absorption correction using spherical harmonics
- Frame scaling
- Detector area scaling
- B-factor correction
;
_oxdiff_exptl_absorpt_empirical_full_max 1.876
_oxdiff_exptl_absorpt_empirical_full_min 0.613

loop_
_space_group_symop_operation_xyz
'x, y, z'
'-x, y+1/2, -z+1/2'
'-x, -y, -z'
'x, -y-1/2, z-1/2'

loop_
_atom_site_label
_atom_site_type_symbol
_atom_site_fract_x
_atom_site_fract_y
_atom_site_fract_z
_atom_site_U_iso_or_equiv
_atom_site_adp_type
_atom_site_occupancy
_atom_site_site_symmetry_order
_atom_site_calc_flag
_atom_site_refinement_flags_posn
_atom_site_refinement_flags_adp
_atom_site_refinement_flags_occupancy
_atom_site_disorder_assembly
_atom_site_disorder_group
O2 O 0.61937(7) 0.63578(8) 0.63694(4) 0.0254(2) Uani 1 1 d . . . . .
O1 O 0.59730(7) 0.82735(8) 0.66600(5) 0.0302(2) Uani 1 1 d . . . . .
O3 O 0.38008(7) 0.97720(8) 0.44365(5) 0.0316(2) Uani 1 1 d . . . . .
O4 O -0.11375(8) 0.81388(11) 0.32599(6) 0.0442(3) Uani 1 1 d . . . . .
N1 N 0.46780(8) 0.84945(10) 0.52867(5) 0.0246(2) Uani 1 1 d . . . . .
N2 N 0.13713(8) 0.75952(10) 0.38587(6) 0.0272(2) Uani 1 1 d . . . . .
O5A O -0.0499(3) 0.6382(3) 0.37698(12) 0.0378(6) Uani 0.75 1 d . . P A 1
C9 C 0.41540(9) 0.53928(11) 0.58186(6) 0.0230(3) Uani 1 1 d . . . . .
C2 C 0.41046(9) 0.65242(11) 0.54266(6) 0.0224(2) Uani 1 1 d . . . . .
C3 C 0.32829(9) 0.67270(12) 0.48081(6) 0.0239(3) Uani 1 1 d . . . . .
H3 H 0.279167 0.610570 0.464214 0.029 Uiso 1 1 calc R U . . .
C1 C 0.48044(9) 0.74351(11) 0.56428(6) 0.0225(2) Uani 1 1 d . . . . .
C6 C 0.57214(9) 0.74140(11) 0.62844(6) 0.0234(3) Uani 1 1 d . . . . .
C5 C 0.38771(9) 0.87503(12) 0.46979(6) 0.0253(3) Uani 1 1 d . . . . .
C4 C 0.31644(9) 0.77722(12) 0.44400(6) 0.0243(3) Uani 1 1 d . . . . .
C10 C 0.41166(10) 0.42805(12) 0.54995(7) 0.0267(3) Uani 1 1 d . . . . .
H10 H 0.405800 0.424378 0.502680 0.032 Uiso 1 1 calc R U . . .
C15 C 0.22775(9) 0.79061(11) 0.37952(7) 0.0253(3) Uani 1 1 d . . . . .
C14 C 0.42181(10) 0.54314(12) 0.65110(7) 0.0271(3) Uani 1 1 d . . . . .
H14 H 0.422928 0.618671 0.673032 0.033 Uiso 1 1 calc R U . . .
C16 C 0.23859(10) 0.82360(12) 0.31650(7) 0.0277(3) Uani 1 1 d . . . . .
C7 C 0.70287(10) 0.62041(12) 0.70204(7) 0.0286(3) Uani 1 1 d . . . . .
H7A H 0.679586 0.641650 0.741247 0.034 Uiso 1 1 calc R U . . .
H7B H 0.761254 0.672979 0.703280 0.034 Uiso 1 1 calc R U . . .
C11 C 0.41648(11) 0.32213(13) 0.58710(7) 0.0323(3) Uani 1 1 d . . . . .
H11 H 0.414399 0.246391 0.565204 0.039 Uiso 1 1 calc R U . . .
C17 C 0.15099(11) 0.81854(12) 0.25874(7) 0.0297(3) Uani 1 1 d . . . . .
H17 H 0.155804 0.838084 0.214948 0.036 Uiso 1 1 calc R U . . .
C21 C -0.03391(10) 0.76878(13) 0.20090(7) 0.0303(3) Uani 1 1 d . . . . .
C19 C 0.05426(10) 0.76022(12) 0.32952(7) 0.0284(3) Uani 1 1 d . . . . .
C18 C 0.05673(10) 0.78556(12) 0.26369(7) 0.0289(3) Uani 1 1 d . . . . .
C20 C 0.33959(11) 0.85452(14) 0.30813(7) 0.0345(3) Uani 1 1 d . . . . .
H20A H 0.353575 0.940508 0.317259 0.052 Uiso 1 1 calc R U . . .
H20B H 0.337172 0.836119 0.261035 0.052 Uiso 1 1 calc R U . . .
H20C H 0.393910 0.807103 0.340641 0.052 Uiso 1 1 calc R U . . .
C27 C -0.04615(10) 0.74086(14) 0.34145(7) 0.0342(3) Uani 1 1 d . . . . .
C12 C 0.42433(11) 0.32692(13) 0.65602(8) 0.0338(3) Uani 1 1 d . . . . .
H12 H 0.428198 0.254517 0.681349 0.041 Uiso 1 1 calc R U . . .
C22 C -0.06554(11) 0.85950(14) 0.15151(7) 0.0327(3) Uani 1 1 d . . . . .
H22 H -0.030645 0.934548 0.158539 0.039 Uiso 1 1 calc R U . . .
C13 C 0.42653(10) 0.43748(13) 0.68798(7) 0.0313(3) Uani 1 1 d . . . . .
H13 H 0.431258 0.440767 0.735069 0.038 Uiso 1 1 calc R U . . .
C26 C -0.08571(11) 0.65893(14) 0.18937(8) 0.0366(3) Uani 1 1 d . . . . .
H26 H -0.064410 0.596491 0.222580 0.044 Uiso 1 1 calc R U . . .
C8 C 0.73417(12) 0.49020(13) 0.70613(8) 0.0388(3) Uani 1 1 d . . . . .
H8A H 0.758215 0.470838 0.667530 0.058 Uiso 1 1 calc R U . . .
H8B H 0.675381 0.439213 0.703980 0.058 Uiso 1 1 calc R U . . .
H8C H 0.789324 0.475680 0.749562 0.058 Uiso 1 1 calc R U . . .
C23 C -0.14805(12) 0.84015(16) 0.09204(8) 0.0394(4) Uani 1 1 d . . . . .
H23 H -0.169643 0.902309 0.058679 0.047 Uiso 1 1 calc R U . . .
C24 C -0.19888(11) 0.73090(17) 0.08118(8) 0.0426(4) Uani 1 1 d . . . . .
H24 H -0.254973 0.718131 0.040306 0.051 Uiso 1 1 calc R U . . .
C25 C -0.16809(12) 0.63984(16) 0.12988(8) 0.0418(4) Uani 1 1 d . . . . .
H25 H -0.203170 0.564916 0.122552 0.050 Uiso 1 1 calc R U . . .
C28A C -0.1465(3) 0.6134(4) 0.3886(2) 0.0547(11) Uani 0.75 1 d . . P A 1
H28A H -0.202666 0.608205 0.344053 0.066 Uiso 0.75 1 calc R U P A 1
H28B H -0.162611 0.678982 0.416008 0.066 Uiso 0.75 1 calc R U P A 1
C29A C -0.13620(17) 0.4974(3) 0.42607(12) 0.0498(6) Uani 0.75 1 d . . P A 1
H29A H -0.116838 0.433915 0.399626 0.075 Uiso 0.75 1 calc R U P A 1
H29B H -0.201604 0.476767 0.432113 0.075 Uiso 0.75 1 calc R U P A 1
H29C H -0.083349 0.505016 0.471224 0.075 Uiso 0.75 1 calc R U P A 1
C29B C -0.1556(6) 0.6299(11) 0.4264(5) 0.065(3) Uani 0.25 1 d . . P A 2
H29D H -0.156048 0.717779 0.430869 0.098 Uiso 0.25 1 calc R U P A 2
H29E H -0.094526 0.597022 0.460996 0.098 Uiso 0.25 1 calc R U P A 2
H29F H -0.216931 0.596240 0.433345 0.098 Uiso 0.25 1 calc R U P A 2
O5B O -0.0560(8) 0.6266(9) 0.3509(4) 0.0362(17) Uani 0.25 1 d . . P A 2
C28B C -0.1544(9) 0.5989(10) 0.3591(6) 0.043(2) Uani 0.25 1 d . . P A 2
H28C H -0.209121 0.643853 0.324326 0.051 Uiso 0.25 1 calc R U P A 2
H28D H -0.168780 0.511790 0.351164 0.051 Uiso 0.25 1 calc R U P A 2
H1 H 0.5174(16) 0.9080(19) 0.5421(10) 0.051 Uiso 1 1 d . U . . .

loop_
_atom_site_aniso_label
_atom_site_aniso_U_11
_atom_site_aniso_U_22
_atom_site_aniso_U_33
_atom_site_aniso_U_23
_atom_site_aniso_U_13
_atom_site_aniso_U_12
O2 0.0209(4) 0.0258(4) 0.0225(4) -0.0001(3) -0.0027(3) 0.0010(3)
O1 0.0313(5) 0.0282(5) 0.0238(4) -0.0039(4) -0.0008(4) 0.0012(4)
O3 0.0267(5) 0.0254(5) 0.0321(5) 0.0062(4) -0.0050(4) -0.0039(4)
O4 0.0301(5) 0.0607(7) 0.0365(6) 0.0047(5) 0.0038(4) 0.0150(5)
N1 0.0210(5) 0.0234(5) 0.0236(5) 0.0014(4) -0.0005(4) -0.0022(4)
N2 0.0201(5) 0.0276(5) 0.0284(6) 0.0017(4) 0.0002(4) -0.0002(4)
O5A 0.0202(8) 0.0514(13) 0.0410(14) 0.0027(12) 0.0090(11) -0.0030(7)
C9 0.0164(5) 0.0267(6) 0.0235(6) 0.0024(5) 0.0031(4) -0.0014(5)
C2 0.0201(6) 0.0254(6) 0.0205(6) 0.0007(5) 0.0049(5) 0.0005(5)
C3 0.0192(6) 0.0271(6) 0.0232(6) 0.0002(5) 0.0038(5) -0.0032(5)
C1 0.0204(6) 0.0252(6) 0.0195(6) 0.0005(5) 0.0032(5) 0.0012(5)
C6 0.0221(6) 0.0251(6) 0.0206(6) 0.0006(5) 0.0038(5) -0.0009(5)
C5 0.0207(6) 0.0262(6) 0.0239(6) 0.0018(5) 0.0002(5) -0.0009(5)
C4 0.0190(6) 0.0275(6) 0.0228(6) 0.0012(5) 0.0021(5) -0.0013(5)
C10 0.0241(6) 0.0292(6) 0.0245(6) 0.0021(5) 0.0048(5) -0.0012(5)
C15 0.0209(6) 0.0231(6) 0.0258(6) 0.0011(5) -0.0006(5) -0.0015(5)
C14 0.0245(6) 0.0316(7) 0.0242(6) 0.0016(5) 0.0065(5) 0.0008(5)
C16 0.0247(6) 0.0251(6) 0.0271(6) 0.0024(5) 0.0001(5) -0.0039(5)
C7 0.0241(6) 0.0306(7) 0.0220(6) 0.0023(5) -0.0048(5) 0.0009(5)
C11 0.0332(7) 0.0260(7) 0.0345(7) 0.0021(5) 0.0068(6) -0.0021(5)
C17 0.0291(7) 0.0279(6) 0.0253(6) 0.0037(5) -0.0004(5) -0.0026(5)
C21 0.0234(6) 0.0328(7) 0.0276(7) -0.0012(5) -0.0012(5) 0.0014(5)
C19 0.0217(6) 0.0267(6) 0.0299(7) 0.0007(5) -0.0011(5) 0.0000(5)
C18 0.0249(6) 0.0244(6) 0.0290(7) 0.0012(5) -0.0026(5) -0.0002(5)
C20 0.0285(7) 0.0428(8) 0.0278(7) 0.0051(6) 0.0032(5) -0.0088(6)
C27 0.0207(6) 0.0426(8) 0.0314(7) -0.0018(6) -0.0024(5) 0.0011(6)
C12 0.0327(7) 0.0320(7) 0.0344(7) 0.0112(6) 0.0081(6) -0.0015(6)
C22 0.0266(7) 0.0370(7) 0.0287(7) 0.0011(6) 0.0011(5) 0.0017(6)
C13 0.0296(7) 0.0384(7) 0.0257(6) 0.0067(5) 0.0087(5) -0.0002(6)
C26 0.0300(7) 0.0340(7) 0.0366(8) -0.0018(6) -0.0015(6) -0.0019(6)
C8 0.0336(8) 0.0311(7) 0.0406(8) 0.0058(6) -0.0030(6) 0.0038(6)
C23 0.0297(7) 0.0556(9) 0.0267(7) 0.0051(6) 0.0008(6) 0.0078(7)
C24 0.0255(7) 0.0626(10) 0.0296(7) -0.0094(7) -0.0046(6) -0.0004(7)
C25 0.0300(7) 0.0442(9) 0.0419(8) -0.0109(7) -0.0009(6) -0.0062(6)
C28A 0.0242(12) 0.092(3) 0.052(2) 0.006(2) 0.018(2) -0.0068(13)
C29A 0.0367(11) 0.0727(16) 0.0448(12) -0.0072(11) 0.0200(10) -0.0210(11)
C29B 0.029(4) 0.108(8) 0.056(6) 0.021(6) 0.011(4) 0.004(4)
O5B 0.028(3) 0.029(3) 0.057(5) 0.000(4) 0.022(4) -0.003(2)
C28B 0.037(5) 0.042(4) 0.059(7) 0.010(5) 0.029(6) -0.001(3)

loop_
_atom_type_symbol
_atom_type_description
_atom_type_scat_dispersion_real
_atom_type_scat_dispersion_imag
_atom_type_scat_source
C C 0.0181 0.0091 'International Tables Vol C Tables 4.2.6.8 and 6.1.1.4'
H H 0.0000 0.0000 'International Tables Vol C Tables 4.2.6.8 and 6.1.1.4'
N N 0.0311 0.0180 'International Tables Vol C Tables 4.2.6.8 and 6.1.1.4'
O O 0.0492 0.0322 'International Tables Vol C Tables 4.2.6.8 and 6.1.1.4'

loop_
_exptl_crystal_face_index_h
_exptl_crystal_face_index_k
_exptl_crystal_face_index_l
_exptl_crystal_face_perp_dist
0 7 -2 0.0976
9 -1 -1 0.0787
-5 -6 3 0.1160
-8 1 0 0.0861
-2 1 13 0.0711
2 -6 5 0.0884
3 -2 -13 0.0169

loop_
_geom_angle_atom_site_label_1
_geom_angle_atom_site_label_2
_geom_angle_atom_site_label_3
_geom_angle
_geom_angle_site_symmetry_1
_geom_angle_site_symmetry_3
_geom_angle_publ_flag
C6 O2 C7 115.52(10) . . ?
C1 N1 C5 125.03(11) . . ?
C1 N1 H1 119.7(13) . . ?
C5 N1 H1 115.1(13) . . ?
C19 N2 C15 118.38(12) . . ?
C27 O5A C28A 116.3(3) . . ?
C10 C9 C2 120.49(11) . . ?
C10 C9 C14 119.19(12) . . ?
C14 C9 C2 120.30(11) . . ?
C3 C2 C9 120.20(11) . . ?
C1 C2 C9 123.17(11) . . ?
C1 C2 C3 116.58(11) . . ?
C2 C3 H3 118.4 . . ?
C4 C3 C2 123.18(11) . . ?
C4 C3 H3 118.4 . . ?
N1 C1 C2 120.58(11) . . ?
N1 C1 C6 114.06(10) . . ?
C2 C1 C6 125.30(11) . . ?
O2 C6 C1 111.58(10) . . ?
O1 C6 O2 126.10(11) . . ?
O1 C6 C1 122.32(11) . . ?
O3 C5 N1 119.86(11) . . ?
O3 C5 C4 125.07(11) . . ?
N1 C5 C4 115.06(11) . . ?
C3 C4 C5 119.41(11) . . ?
C3 C4 C15 119.51(11) . . ?
C5 C4 C15 121.03(11) . . ?
C9 C10 H10 119.9 . . ?
C9 C10 C11 120.20(12) . . ?
C11 C10 H10 119.9 . . ?
N2 C15 C4 114.15(11) . . ?
N2 C15 C16 122.77(11) . . ?
C16 C15 C4 122.90(12) . . ?
C9 C14 H14 119.8 . . ?
C13 C14 C9 120.48(13) . . ?
C13 C14 H14 119.8 . . ?
C15 C16 C20 123.40(11) . . ?
C17 C16 C15 116.86(12) . . ?
C17 C16 C20 119.58(12) . . ?
O2 C7 H7A 110.4 . . ?
O2 C7 H7B 110.4 . . ?
O2 C7 C8 106.85(11) . . ?
H7A C7 H7B 108.6 . . ?
C8 C7 H7A 110.4 . . ?
C8 C7 H7B 110.4 . . ?
C10 C11 H11 119.9 . . ?
C12 C11 C10 120.16(13) . . ?
C12 C11 H11 119.9 . . ?
C16 C17 H17 119.2 . . ?
C18 C17 C16 121.55(13) . . ?
C18 C17 H17 119.2 . . ?
C22 C21 C18 121.05(12) . . ?
C26 C21 C18 119.81(12) . . ?
C26 C21 C22 119.08(13) . . ?
N2 C19 C18 123.82(13) . . ?
N2 C19 C27 115.69(12) . . ?
C18 C19 C27 120.33(11) . . ?
C17 C18 C21 120.91(13) . . ?
C17 C18 C19 116.48(12) . . ?
C19 C18 C21 122.42(13) . . ?
C16 C20 H20A 109.5 . . ?
C16 C20 H20B 109.5 . . ?
C16 C20 H20C 109.5 . . ?
H20A C20 H20B 109.5 . . ?
H20A C20 H20C 109.5 . . ?
H20B C20 H20C 109.5 . . ?
O4 C27 O5A 122.9(2) . . ?
O4 C27 C19 122.83(14) . . ?
O4 C27 O5B 126.1(5) . . ?
O5A C27 C19 113.98(18) . . ?
O5B C27 C19 108.2(4) . . ?
C11 C12 H12 120.0 . . ?
C11 C12 C13 120.03(13) . . ?
C13 C12 H12 120.0 . . ?
C21 C22 H22 120.0 . . ?
C23 C22 C21 120.06(14) . . ?
C23 C22 H22 120.0 . . ?
C14 C13 C12 119.93(12) . . ?
C14 C13 H13 120.0 . . ?
C12 C13 H13 120.0 . . ?
C21 C26 H26 119.6 . . ?
C25 C26 C21 120.73(14) . . ?
C25 C26 H26 119.6 . . ?
C7 C8 H8A 109.5 . . ?
C7 C8 H8B 109.5 . . ?
C7 C8 H8C 109.5 . . ?
H8A C8 H8B 109.5 . . ?
H8A C8 H8C 109.5 . . ?
H8B C8 H8C 109.5 . . ?
C22 C23 H23 119.8 . . ?
C24 C23 C22 120.36(14) . . ?
C24 C23 H23 119.8 . . ?
C23 C24 H24 119.9 . . ?
C23 C24 C25 120.14(13) . . ?
C25 C24 H24 119.9 . . ?
C26 C25 H25 120.2 . . ?
C24 C25 C26 119.63(15) . . ?
C24 C25 H25 120.2 . . ?
O5A C28A H28A 110.1 . . ?
O5A C28A H28B 110.1 . . ?
O5A C28A C29A 108.1(3) . . ?
H28A C28A H28B 108.4 . . ?
C29A C28A H28A 110.1 . . ?
C29A C28A H28B 110.1 . . ?
C28A C29A H29A 109.5 . . ?
C28A C29A H29B 109.5 . . ?
C28A C29A H29C 109.5 . . ?
H29A C29A H29B 109.5 . . ?
H29A C29A H29C 109.5 . . ?
H29B C29A H29C 109.5 . . ?
H29D C29B H29E 109.5 . . ?
H29D C29B H29F 109.5 . . ?
H29E C29B H29F 109.5 . . ?
C28B C29B H29D 109.5 . . ?
C28B C29B H29E 109.5 . . ?
C28B C29B H29F 109.5 . . ?
C27 O5B C28B 111.8(8) . . ?
C29B C28B O5B 111.6(10) . . ?
C29B C28B H28C 109.3 . . ?
C29B C28B H28D 109.3 . . ?
O5B C28B H28C 109.3 . . ?
O5B C28B H28D 109.3 . . ?
H28C C28B H28D 108.0 . . ?

loop_
_geom_bond_atom_site_label_1
_geom_bond_atom_site_label_2
_geom_bond_distance
_geom_bond_site_symmetry_2
_geom_bond_publ_flag
O2 C6 1.3259(16) . ?
O2 C7 1.4646(14) . ?
O1 C6 1.2055(15) . ?
O3 C5 1.2451(16) . ?
O4 C27 1.1993(18) . ?
N1 C1 1.3663(16) . ?
N1 C5 1.3776(15) . ?
N1 H1 0.92(2) . ?
N2 C15 1.3473(17) . ?
N2 C19 1.3375(16) . ?
O5A C27 1.364(4) . ?
O5A C28A 1.459(5) . ?
C9 C2 1.4822(17) . ?
C9 C10 1.3916(18) . ?
C9 C14 1.3987(18) . ?
C2 C3 1.4199(16) . ?
C2 C1 1.3697(18) . ?
C3 H3 0.9500 . ?
C3 C4 1.3658(18) . ?
C1 C6 1.5023(16) . ?
C5 C4 1.4459(17) . ?
C4 C15 1.4910(16) . ?
C10 H10 0.9500 . ?
C10 C11 1.3922(19) . ?
C15 C16 1.4017(19) . ?
C14 H14 0.9500 . ?
C14 C13 1.3869(19) . ?
C16 C17 1.3934(18) . ?
C16 C20 1.5025(19) . ?
C7 H7A 0.9900 . ?
C7 H7B 0.9900 . ?
C7 C8 1.504(2) . ?
C11 H11 0.9500 . ?
C11 C12 1.387(2) . ?
C17 H17 0.9500 . ?
C17 C18 1.390(2) . ?
C21 C18 1.4887(17) . ?
C21 C22 1.396(2) . ?
C21 C26 1.395(2) . ?
C19 C18 1.395(2) . ?
C19 C27 1.503(2) . ?
C20 H20A 0.9800 . ?
C20 H20B 0.9800 . ?
C20 H20C 0.9800 . ?
C27 O5B 1.298(10) . ?
C12 H12 0.9500 . ?
C12 C13 1.388(2) . ?
C22 H22 0.9500 . ?
C22 C23 1.3901(19) . ?
C13 H13 0.9500 . ?
C26 H26 0.9500 . ?
C26 C25 1.389(2) . ?
C8 H8A 0.9800 . ?
C8 H8B 0.9800 . ?
C8 H8C 0.9800 . ?
C23 H23 0.9500 . ?
C23 C24 1.383(3) . ?
C24 H24 0.9500 . ?
C24 C25 1.389(2) . ?
C25 H25 0.9500 . ?
C28A H28A 0.9900 . ?
C28A H28B 0.9900 . ?
C28A C29A 1.484(5) . ?
C29A H29A 0.9800 . ?
C29A H29B 0.9800 . ?
C29A H29C 0.9800 . ?
C29B H29D 0.9800 . ?
C29B H29E 0.9800 . ?
C29B H29F 0.9800 . ?
C29B C28B 1.431(13) . ?
O5B C28B 1.459(16) . ?
C28B H28C 0.9900 . ?
C28B H28D 0.9900 . ?

loop_
_geom_torsion_atom_site_label_1
_geom_torsion_atom_site_label_2
_geom_torsion_atom_site_label_3
_geom_torsion_atom_site_label_4
_geom_torsion
_geom_torsion_site_symmetry_1
_geom_torsion_site_symmetry_2
_geom_torsion_site_symmetry_3
_geom_torsion_site_symmetry_4
_geom_torsion_publ_flag
O3 C5 C4 C3 -174.15(13) . . . . ?
O3 C5 C4 C15 3.2(2) . . . . ?
O4 C27 O5B C28B -15.6(9) . . . . ?
N1 C1 C6 O2 -140.30(11) . . . . ?
N1 C1 C6 O1 39.39(17) . . . . ?
N1 C5 C4 C3 4.51(18) . . . . ?
N1 C5 C4 C15 -178.16(11) . . . . ?
N2 C15 C16 C17 -2.5(2) . . . . ?
N2 C15 C16 C20 -177.90(13) . . . . ?
N2 C19 C18 C17 -3.9(2) . . . . ?
N2 C19 C18 C21 171.12(12) . . . . ?
N2 C19 C27 O4 119.40(15) . . . . ?
N2 C19 C27 O5A -54.9(2) . . . . ?
N2 C19 C27 O5B -78.6(4) . . . . ?
C9 C2 C3 C4 176.72(12) . . . . ?
C9 C2 C1 N1 -175.07(11) . . . . ?
C9 C2 C1 C6 1.69(19) . . . . ?
C9 C10 C11 C12 0.5(2) . . . . ?
C9 C14 C13 C12 -0.4(2) . . . . ?
C2 C9 C10 C11 179.91(12) . . . . ?
C2 C9 C14 C13 -179.95(12) . . . . ?
C2 C3 C4 C5 -2.67(19) . . . . ?
C2 C3 C4 C15 179.96(12) . . . . ?
C2 C1 C6 O2 42.75(17) . . . . ?
C2 C1 C6 O1 -137.55(14) . . . . ?
C3 C2 C1 N1 2.51(18) . . . . ?
C3 C2 C1 C6 179.27(11) . . . . ?
C3 C4 C15 N2 48.48(17) . . . . ?
C3 C4 C15 C16 -126.77(14) . . . . ?
C1 N1 C5 O3 175.61(13) . . . . ?
C1 N1 C5 C4 -3.12(19) . . . . ?
C1 C2 C3 C4 -0.94(19) . . . . ?
C6 O2 C7 C8 171.15(12) . . . . ?
C5 N1 C1 C2 -0.42(19) . . . . ?
C5 N1 C1 C6 -177.52(12) . . . . ?
C5 C4 C15 N2 -128.85(13) . . . . ?
C5 C4 C15 C16 55.90(18) . . . . ?
C4 C15 C16 C17 172.38(12) . . . . ?
C4 C15 C16 C20 -3.0(2) . . . . ?
C10 C9 C2 C3 54.49(17) . . . . ?
C10 C9 C2 C1 -128.01(14) . . . . ?
C10 C9 C14 C13 1.33(19) . . . . ?
C10 C11 C12 C13 0.5(2) . . . . ?
C15 N2 C19 C18 3.3(2) . . . . ?
C15 N2 C19 C27 -172.17(12) . . . . ?
C15 C16 C17 C18 1.7(2) . . . . ?
C14 C9 C2 C3 -124.21(13) . . . . ?
C14 C9 C2 C1 53.29(17) . . . . ?
C14 C9 C10 C11 -1.38(19) . . . . ?
C16 C17 C18 C21 -173.89(13) . . . . ?
C16 C17 C18 C19 1.2(2) . . . . ?
C7 O2 C6 O1 6.92(19) . . . . ?
C7 O2 C6 C1 -173.40(10) . . . . ?
C11 C12 C13 C14 -0.6(2) . . . . ?
C21 C22 C23 C24 -0.4(2) . . . . ?
C21 C26 C25 C24 0.3(3) . . . . ?
C19 N2 C15 C4 -175.22(11) . . . . ?
C19 N2 C15 C16 0.04(19) . . . . ?
C19 C27 O5B C28B -176.9(6) . . . . ?
C18 C21 C22 C23 177.57(14) . . . . ?
C18 C21 C26 C25 -177.57(15) . . . . ?
C18 C19 C27 O4 -56.2(2) . . . . ?
C18 C19 C27 O5A 129.46(17) . . . . ?
C18 C19 C27 O5B 105.7(4) . . . . ?
C20 C16 C17 C18 177.35(13) . . . . ?
C27 O5A C28A C29A 178.5(2) . . . . ?
C27 C19 C18 C17 171.37(13) . . . . ?
C27 C19 C18 C21 -13.6(2) . . . . ?
C27 O5B C28B C29B -77.1(11) . . . . ?
C22 C21 C18 C17 -54.2(2) . . . . ?
C22 C21 C18 C19 131.03(15) . . . . ?
C22 C21 C26 C25 -0.4(2) . . . . ?
C22 C23 C24 C25 0.3(2) . . . . ?
C26 C21 C18 C17 122.92(16) . . . . ?
C26 C21 C18 C19 -51.9(2) . . . . ?
C26 C21 C22 C23 0.5(2) . . . . ?
C23 C24 C25 C26 -0.3(3) . . . . ?
C28A O5A C27 O4 7.1(3) . . . . ?
C28A O5A C27 C19 -178.6(3) . . . . ?

loop_
_exptl_oxdiff_crystal_face_indexfrac_h
_exptl_oxdiff_crystal_face_indexfrac_k
_exptl_oxdiff_crystal_face_indexfrac_l
_exptl_oxdiff_crystal_face_x
_exptl_oxdiff_crystal_face_y
_exptl_oxdiff_crystal_face_z
0.0099 7.0696 -2.4548 0.0846 0.3429 0.9355
8.5898 -0.6672 -0.6858 0.2037 0.8514 -0.4834
-4.6129 -6.1773 2.6367 -0.1874 -0.7733 -0.6057
-8.4125 1.3986 0.4130 -0.1906 -0.7978 0.5720
-2.2829 1.3124 13.0976 0.9722 -0.2339 -0.0089
2.4744 -6.0107 4.8301 0.2182 -0.0503 -0.9746
2.6101 -2.0215 -12.8149 -0.9672 0.2329 -0.1016

loop_
_smtbx_masks_void_nr
_smtbx_masks_void_average_x
_smtbx_masks_void_average_y
_smtbx_masks_void_average_z
_smtbx_masks_void_volume
_smtbx_masks_void_count_electrons
_smtbx_masks_void_content
1 0.000 0.000 0.500 349.5 97.7 '2 C4H8O2'
2 0.000 0.500 0.000 349.5 97.7 '2 C4H8O2'
